data_4081537
loop_
_publ_author_name
'Dietz, Christina'
'Jouikov, Viatcheslav'
'Jurkschat, Klaus'

_publ_section_title
;
 Diastereoselectiveortho-Metalation of a Chiral Ferrocenylphosphonic
 Diamide and Its Organotin Derivatives
;
_journal_issue 20
_journal_name_full Organometallics
_journal_page_first 5906
_journal_paper_doi 10.1021/om4004797
_journal_volume 32
_journal_year 2013
_chemical_absolute_configuration ad
_chemical_formula_moiety 'C36 H39 Fe N2 O P Sn'
_chemical_formula_sum 'C36 H39 Fe N2 O P Sn'
_chemical_formula_weight 721.20
_chemical_name_systematic
; 
(3aR,7aR)-[(RFc)-(2-Triphenylstannyl)ferrocenyl]-(3a,4,5,6,7,7a-
octahydro-1,3-dimethyl-1,3,2-benzodiaza-phosphol)-2-oxid 
;
_space_group_IT_number 1
_symmetry_cell_setting triclinic
_symmetry_space_group_name_Hall 'P 1'
_symmetry_space_group_name_H-M 'P 1'
_atom_sites_solution_hydrogens geom
_atom_sites_solution_primary direct
_atom_sites_solution_secondary difmap
_audit_creation_method SHELXL-97
_cell_angle_alpha 99.082(7)
_cell_angle_beta 108.195(8)
_cell_angle_gamma 111.410(9)
_cell_formula_units_Z 1
_cell_length_a 8.7720(8)
_cell_length_b 10.0150(9)
_cell_length_c 10.8988(9)
_cell_measurement_reflns_used 2359
_cell_measurement_temperature 173(2)
_cell_measurement_theta_max 29.0449
_cell_measurement_theta_min 2.2908
_cell_volume 805.84(16)
_computing_cell_refinement 'CrysAlisPro, Oxford Diffraction Ltd., Version 1.171.33.55''
_computing_data_collection 'CrysAlisPro, Oxford Diffraction Ltd., Version 1.171.33.55''
_computing_data_reduction 'CrysAlisPro, Oxford Diffraction Ltd., Version 1.171.33.55''
_computing_molecular_graphics 'SHELXP-97 (Sheldrick, 1997)'
_computing_publication_material 'enCIFer Version 1.4'
_computing_structure_refinement 'SHELXL-97 (Sheldrick, 1997)'
_computing_structure_solution 'SHELXS-97 (Sheldrick, 1990)'
_diffrn_ambient_temperature 173(2)
_diffrn_measured_fraction_theta_full 1.000
_diffrn_measured_fraction_theta_max 1.000
_diffrn_measurement_device 'XcaliburS CCD Diffractometer'
_diffrn_measurement_method '\w und \y scan'
_diffrn_radiation_monochromator graphite
_diffrn_radiation_source 'fine-focus sealed tube'
_diffrn_radiation_type MoK\a
_diffrn_radiation_wavelength 0.71073
_diffrn_reflns_av_R_equivalents 0.0316
_diffrn_reflns_av_sigmaI/netI 0.1038
_diffrn_reflns_limit_h_max 10
_diffrn_reflns_limit_h_min -9
_diffrn_reflns_limit_k_max 12
_diffrn_reflns_limit_k_min -10
_diffrn_reflns_limit_l_max 13
_diffrn_reflns_limit_l_min -13
_diffrn_reflns_number 5027
_diffrn_reflns_theta_full 25.49
_diffrn_reflns_theta_max 25.49
_diffrn_reflns_theta_min 2.30
_exptl_absorpt_coefficient_mu 1.305
_exptl_absorpt_correction_T_max 1.00000
_exptl_absorpt_correction_T_min 0.99175
_exptl_absorpt_correction_type multi-scan
_exptl_absorpt_process_details
;
CrysAlisPro, Oxford Diffraction Ltd.,
Version 1.171.33.55 (release 05-01-2010 CrysAlis171 .NET)
(compiled Jan  5 2010,16:28:46)
Empirical absorption correction using spherical harmonics,
 implemented in SCALE3 ABSPACK scaling algorithm.
;
_exptl_crystal_colour orange
_exptl_crystal_density_diffrn 1.486
_exptl_crystal_density_method 'not measured'
_exptl_crystal_description block
_exptl_crystal_F_000 368
_exptl_crystal_size_max 0.29
_exptl_crystal_size_mid 0.23
_exptl_crystal_size_min 0.16
_refine_diff_density_max 0.474
_refine_diff_density_min -0.408
_refine_diff_density_rms 0.087
_refine_ls_abs_structure_details 'Flack H D (1983), Acta Cryst. A39, 876-881'
_refine_ls_abs_structure_Flack 0.02(2)
_refine_ls_extinction_method none
_refine_ls_goodness_of_fit_ref 0.800
_refine_ls_hydrogen_treatment constr
_refine_ls_matrix_type full
_refine_ls_number_parameters 337
_refine_ls_number_reflns 4010
_refine_ls_number_restraints 3
_refine_ls_restrained_S_all 0.800
_refine_ls_R_factor_all 0.0487
_refine_ls_R_factor_gt 0.0378
_refine_ls_shift/su_max 0.002
_refine_ls_shift/su_mean 0.000
_refine_ls_structure_factor_coef Fsqd
_refine_ls_weighting_details 'calc w=1/[\s^2^(Fo^2^)+(0.0217P)^2^+0.0000P] where P=(Fo^2^+2Fc^2^)/3'
_refine_ls_weighting_scheme calc
_refine_ls_wR_factor_gt 0.0590
_refine_ls_wR_factor_ref 0.0608
_reflns_number_gt 3261
_reflns_number_total 4010
_reflns_threshold_expression >2sigma(I)
_cod_data_source_file om4004797_si_002.cif
_cod_data_source_block compound(R,R,Rp)-2a
_cod_original_cell_volume 805.84(12)
_cod_database_code 4081537

loop_
_symmetry_equiv_pos_as_xyz
'x, y, z'

loop_
_atom_site_label
_atom_site_type_symbol
_atom_site_fract_x
_atom_site_fract_y
_atom_site_fract_z
_atom_site_U_iso_or_equiv
_atom_site_adp_type
_atom_site_occupancy
_atom_site_symmetry_multiplicity
_atom_site_calc_flag
_atom_site_refinement_flags
Sn1 Sn 0.39148(4) 0.28332(3) 0.17721(3) 0.02379(15) Uani 1 1 d .
Fe1 Fe 0.33394(12) 0.38618(10) 0.49781(10) 0.0282(3) Uani 1 1 d .
P1 P 0.7578(2) 0.5220(2) 0.4941(2) 0.0247(5) Uani 1 1 d .
O1 O 0.7279(6) 0.4009(5) 0.3823(5) 0.0319(14) Uani 1 1 d .
N1 N 0.8605(8) 0.5231(6) 0.6530(6) 0.0285(16) Uani 1 1 d .
N2 N 0.9051(7) 0.6926(6) 0.5144(6) 0.0323(16) Uani 1 1 d .
C1 C 0.3961(9) 0.4356(7) 0.3370(7) 0.0223(17) Uani 1 1 d .
C2 C 0.5462(9) 0.5210(7) 0.4679(7) 0.0261(18) Uani 1 1 d .
C3 C 0.5007(12) 0.6116(9) 0.5512(9) 0.032(2) Uani 1 1 d .
H3A H 0.5743 0.6782 0.6383 0.039 Uiso 1 1 calc R
C4 C 0.3218(11) 0.5799(8) 0.4753(9) 0.036(2) Uani 1 1 d .
H4A H 0.2556 0.6210 0.5054 0.043 Uiso 1 1 calc R
C5 C 0.2593(10) 0.4766(7) 0.3471(8) 0.0314(19) Uani 1 1 d .
H5A H 0.1457 0.4401 0.2789 0.038 Uiso 1 1 calc R
C6 C 0.1643(8) 0.1634(5) 0.4467(5) 0.040(2) Uani 1 1 d G
H6 H 0.0962 0.0968 0.3591 0.048 Uiso 1 1 calc R
C7 C 0.3394(8) 0.1924(6) 0.5293(6) 0.039(2) Uani 1 1 d G
H7 H 0.4073 0.1483 0.5059 0.047 Uiso 1 1 calc R
C8 C 0.3938(7) 0.2997(6) 0.6537(6) 0.030(2) Uani 1 1 d G
H8 H 0.5038 0.3391 0.7268 0.036 Uiso 1 1 calc R
C9 C 0.2522(8) 0.3371(6) 0.6479(6) 0.036(2) Uani 1 1 d G
H9 H 0.2524 0.4054 0.7165 0.043 Uiso 1 1 calc R
C10 C 0.1104(6) 0.2528(6) 0.5200(6) 0.038(2) Uani 1 1 d G
H10 H 0.0005 0.2557 0.4892 0.046 Uiso 1 1 calc R
C11 C 1.0447(9) 0.6440(7) 0.7065(7) 0.0225(17) Uani 1 1 d .
H11A H 1.1113 0.6080 0.6637 0.027 Uiso 1 1 calc R
C12 C 1.0240(9) 0.7694(7) 0.6546(7) 0.0299(18) Uani 1 1 d .
H12A H 0.9619 0.8087 0.7000 0.036 Uiso 1 1 calc R
C13 C 1.2022(9) 0.8951(7) 0.6874(8) 0.0312(19) Uani 1 1 d .
H13A H 1.1862 0.9773 0.6577 0.037 Uiso 1 1 calc R
H13B H 1.2639 0.8603 0.6398 0.037 Uiso 1 1 calc R
C14 C 1.3145(11) 0.9511(8) 0.8408(9) 0.035(2) Uani 1 1 d .
H14A H 1.4329 1.0279 0.8607 0.041 Uiso 1 1 calc R
H14B H 1.2591 0.9962 0.8876 0.041 Uiso 1 1 calc R
C15 C 1.3304(9) 0.8209(8) 0.8925(8) 0.040(2) Uani 1 1 d .
H15A H 1.3956 0.7820 0.8519 0.048 Uiso 1 1 calc R
H15B H 1.3974 0.8580 0.9901 0.048 Uiso 1 1 calc R
C16 C 1.1488(9) 0.6957(8) 0.8581(8) 0.036(2) Uani 1 1 d .
H16A H 1.1615 0.6125 0.8876 0.043 Uiso 1 1 calc R
H16B H 1.0860 0.7315 0.9040 0.043 Uiso 1 1 calc R
C17 C 0.8382(9) 0.3794(7) 0.6769(7) 0.036(2) Uani 1 1 d .
H17A H 0.8434 0.3854 0.7670 0.054 Uiso 1 1 calc R
H17B H 0.9321 0.3568 0.6674 0.054 Uiso 1 1 calc R
H17C H 0.7245 0.3014 0.6121 0.054 Uiso 1 1 calc R
C18 C 0.8574(10) 0.7814(8) 0.4297(8) 0.055(3) Uani 1 1 d .
H18A H 0.9632 0.8530 0.4262 0.082 Uiso 1 1 calc R
H18B H 0.8020 0.8339 0.4671 0.082 Uiso 1 1 calc R
H18C H 0.7754 0.7160 0.3396 0.082 Uiso 1 1 calc R
C21 C 0.5514(6) 0.4097(5) 0.0844(5) 0.0231(18) Uani 1 1 d G
C22 C 0.5157(5) 0.5245(5) 0.0454(5) 0.034(2) Uani 1 1 d G
H22A H 0.4189 0.5377 0.0525 0.041 Uiso 1 1 calc R
C23 C 0.6247(7) 0.6193(5) -0.0043(5) 0.049(2) Uani 1 1 d G
H23A H 0.6008 0.6961 -0.0304 0.059 Uiso 1 1 calc R
C24 C 0.7694(6) 0.5995(6) -0.0149(5) 0.057(3) Uani 1 1 d G
H24A H 0.8423 0.6630 -0.0481 0.068 Uiso 1 1 calc R
C25 C 0.8051(5) 0.4848(6) 0.0241(5) 0.045(2) Uani 1 1 d G
H25A H 0.9019 0.4716 0.0170 0.054 Uiso 1 1 calc R
C26 C 0.6961(6) 0.3899(5) 0.0738(5) 0.036(2) Uani 1 1 d G
H26A H 0.7199 0.3132 0.0998 0.043 Uiso 1 1 calc R
C31 C 0.1161(5) 0.1916(5) 0.0253(5) 0.0143(18) Uani 1 1 d G
C32 C 0.0881(6) 0.1744(5) -0.1101(5) 0.035(2) Uani 1 1 d G
H32A H 0.1850 0.2129 -0.1337 0.041 Uiso 1 1 calc R
C33 C -0.0847(8) 0.0998(5) -0.2105(4) 0.045(2) Uani 1 1 d G
H33A H -0.1035 0.0883 -0.3011 0.054 Uiso 1 1 calc R
C34 C -0.2296(5) 0.0422(5) -0.1753(5) 0.049(2) Uani 1 1 d G
H34A H -0.3452 -0.0077 -0.2424 0.059 Uiso 1 1 calc R
C35 C -0.2016(5) 0.0594(5) -0.0399(6) 0.046(2) Uani 1 1 d G
H35A H -0.2985 0.0209 -0.0164 0.056 Uiso 1 1 calc R
C36 C -0.0288(7) 0.1340(5) 0.0605(4) 0.036(2) Uani 1 1 d G
H36A H -0.0100 0.1455 0.1511 0.043 Uiso 1 1 calc R
C41 C 0.4172(6) 0.0849(4) 0.2130(5) 0.025(2) Uani 1 1 d G
C42 C 0.2651(5) -0.0384(5) 0.1982(5) 0.0267(18) Uani 1 1 d G
H42A H 0.1550 -0.0356 0.1701 0.032 Uiso 1 1 calc R
C43 C 0.2774(5) -0.1660(4) 0.2254(5) 0.041(2) Uani 1 1 d G
H43A H 0.1756 -0.2484 0.2156 0.050 Uiso 1 1 calc R
C44 C 0.4419(7) -0.1702(4) 0.2675(5) 0.043(2) Uani 1 1 d G
H44A H 0.4502 -0.2555 0.2857 0.052 Uiso 1 1 calc R
C45 C 0.5941(5) -0.0469(5) 0.2822(5) 0.041(2) Uani 1 1 d G
H45A H 0.7041 -0.0497 0.3104 0.049 Uiso 1 1 calc R
C46 C 0.5817(5) 0.0806(4) 0.2550(5) 0.0322(19) Uani 1 1 d G
H46A H 0.6835 0.1631 0.2649 0.039 Uiso 1 1 calc R

loop_
_atom_site_aniso_label
_atom_site_aniso_U_11
_atom_site_aniso_U_22
_atom_site_aniso_U_33
_atom_site_aniso_U_23
_atom_site_aniso_U_13
_atom_site_aniso_U_12
Sn1 0.0199(3) 0.0257(3) 0.0260(4) 0.0100(3) 0.0100(3) 0.0088(2)
Fe1 0.0307(8) 0.0259(7) 0.0301(9) 0.0111(6) 0.0178(7) 0.0091(6)
P1 0.0249(12) 0.0214(11) 0.0225(13) 0.0067(10) 0.0092(11) 0.0051(9)
O1 0.022(3) 0.034(3) 0.023(4) -0.004(3) 0.005(3) 0.004(2)
N1 0.035(4) 0.021(4) 0.020(4) 0.009(3) 0.011(4) 0.003(3)
N2 0.030(4) 0.023(3) 0.033(4) 0.014(3) 0.007(4) 0.004(3)
C1 0.019(4) 0.021(4) 0.034(5) 0.020(4) 0.017(4) 0.008(3)
C2 0.042(5) 0.012(4) 0.025(5) 0.004(3) 0.021(4) 0.008(3)
C3 0.041(6) 0.027(5) 0.020(6) 0.005(4) 0.012(5) 0.007(4)
C4 0.040(6) 0.030(5) 0.050(7) 0.021(5) 0.033(6) 0.013(5)
C5 0.036(5) 0.036(5) 0.030(5) 0.020(4) 0.015(4) 0.018(4)
C6 0.043(6) 0.040(5) 0.035(6) 0.021(4) 0.019(5) 0.009(4)
C7 0.048(6) 0.027(4) 0.067(7) 0.033(5) 0.043(6) 0.016(4)
C8 0.028(4) 0.025(4) 0.044(6) 0.021(4) 0.020(5) 0.010(3)
C9 0.031(5) 0.050(5) 0.034(6) 0.021(5) 0.019(5) 0.018(4)
C10 0.027(5) 0.040(5) 0.045(6) 0.015(5) 0.022(5) 0.004(4)
C11 0.019(4) 0.015(4) 0.029(5) 0.005(4) 0.010(4) 0.003(3)
C12 0.034(5) 0.024(4) 0.030(5) 0.006(4) 0.015(4) 0.010(4)
C13 0.034(5) 0.018(4) 0.043(6) 0.017(4) 0.015(5) 0.009(4)
C14 0.033(6) 0.021(5) 0.037(6) -0.004(4) 0.014(5) 0.005(4)
C15 0.029(5) 0.052(5) 0.030(6) 0.002(4) 0.004(4) 0.018(4)
C16 0.031(5) 0.033(4) 0.033(5) 0.010(4) 0.006(4) 0.009(4)
C17 0.036(5) 0.033(5) 0.044(6) 0.028(4) 0.017(4) 0.013(4)
C18 0.047(6) 0.037(5) 0.037(6) 0.023(5) -0.011(5) -0.008(4)
C21 0.011(4) 0.030(4) 0.019(5) 0.008(4) 0.002(4) 0.002(3)
C22 0.047(5) 0.032(4) 0.039(6) 0.018(4) 0.031(5) 0.019(4)
C23 0.040(5) 0.049(5) 0.066(7) 0.038(5) 0.024(5) 0.017(4)
C24 0.035(6) 0.090(7) 0.054(7) 0.042(6) 0.029(5) 0.019(5)
C25 0.035(5) 0.074(6) 0.036(6) 0.012(5) 0.017(5) 0.032(5)
C26 0.041(5) 0.036(5) 0.035(5) 0.009(4) 0.024(5) 0.017(4)
C31 0.014(4) 0.020(4) 0.009(4) 0.006(3) 0.004(4) 0.006(3)
C32 0.039(5) 0.019(4) 0.049(6) 0.011(4) 0.019(5) 0.014(4)
C33 0.056(6) 0.034(5) 0.038(6) 0.017(5) 0.006(6) 0.020(5)
C34 0.037(6) 0.031(5) 0.054(7) 0.006(5) -0.005(5) 0.011(4)
C35 0.037(6) 0.043(5) 0.049(7) 0.021(5) 0.011(5) 0.010(5)
C36 0.032(5) 0.027(4) 0.034(6) 0.013(4) 0.005(5) 0.004(4)
C41 0.036(5) 0.020(5) 0.008(5) -0.001(4) 0.002(4) 0.008(4)
C42 0.025(4) 0.028(4) 0.024(5) 0.001(4) 0.013(4) 0.009(4)
C43 0.052(6) 0.015(4) 0.046(6) 0.009(4) 0.019(5) 0.003(4)
C44 0.052(6) 0.030(5) 0.042(6) 0.017(4) 0.010(5) 0.018(4)
C45 0.031(5) 0.032(5) 0.049(6) 0.020(4) 0.002(5) 0.012(4)
C46 0.030(5) 0.021(4) 0.039(5) 0.009(4) 0.009(4) 0.008(3)

loop_
_atom_type_symbol
_atom_type_description
_atom_type_scat_dispersion_real
_atom_type_scat_dispersion_imag
_atom_type_scat_source
C C 0.0033 0.0016 'International Tables Vol C Tables 4.2.6.8 and 6.1.1.4'
H H 0.0000 0.0000 'International Tables Vol C Tables 4.2.6.8 and 6.1.1.4'
N N 0.0061 0.0033 'International Tables Vol C Tables 4.2.6.8 and 6.1.1.4'
O O 0.0106 0.0060 'International Tables Vol C Tables 4.2.6.8 and 6.1.1.4'
P P 0.1023 0.0942 'International Tables Vol C Tables 4.2.6.8 and 6.1.1.4'
Fe Fe 0.3463 0.8444 'International Tables Vol C Tables 4.2.6.8 and 6.1.1.4'
Sn Sn -0.6537 1.4246 'International Tables Vol C Tables 4.2.6.8 and 6.1.1.4'

loop_
_geom_angle_atom_site_label_1
_geom_angle_atom_site_label_2
_geom_angle_atom_site_label_3
_geom_angle
C1 Sn1 C21 108.5(2)
C1 Sn1 C41 117.7(2)
C21 Sn1 C41 118.03(18)
C1 Sn1 C31 103.0(2)
C21 Sn1 C31 104.07(18)
C41 Sn1 C31 103.32(16)
C1 Sn1 O1 73.4(2)
C21 Sn1 O1 79.30(16)
C41 Sn1 O1 76.89(15)
C31 Sn1 O1 175.84(17)
C2 Fe1 C4 68.2(3)
C2 Fe1 C8 115.3(3)
C4 Fe1 C8 136.8(3)
C2 Fe1 C7 114.6(2)
C4 Fe1 C7 176.4(3)
C8 Fe1 C7 40.42(10)
C2 Fe1 C9 141.9(3)
C4 Fe1 C9 108.5(3)
C8 Fe1 C9 40.41(10)
C7 Fe1 C9 67.92(15)
C2 Fe1 C6 140.4(3)
C4 Fe1 C6 138.7(3)
C8 Fe1 C6 67.91(16)
C7 Fe1 C6 40.37(11)
C9 Fe1 C6 67.87(16)
C2 Fe1 C10 176.8(2)
C4 Fe1 C10 109.3(3)
C8 Fe1 C10 67.90(16)
C7 Fe1 C10 67.87(16)
C9 Fe1 C10 40.36(11)
C6 Fe1 C10 40.34(11)
C2 Fe1 C5 68.2(3)
C4 Fe1 C5 40.3(3)
C8 Fe1 C5 175.2(3)
C7 Fe1 C5 142.2(3)
C9 Fe1 C5 134.8(2)
C6 Fe1 C5 111.8(3)
C10 Fe1 C5 108.6(2)
C2 Fe1 C3 41.0(3)
C4 Fe1 C3 40.4(3)
C8 Fe1 C3 112.0(3)
C7 Fe1 C3 140.4(3)
C9 Fe1 C3 111.1(3)
C6 Fe1 C3 178.6(3)
C10 Fe1 C3 138.3(3)
C5 Fe1 C3 68.2(3)
C2 Fe1 C1 41.7(2)
C4 Fe1 C1 69.0(3)
C8 Fe1 C1 144.1(2)
C7 Fe1 C1 114.6(2)
C9 Fe1 C1 175.2(3)
C6 Fe1 C1 111.1(2)
C10 Fe1 C1 135.9(3)
C5 Fe1 C1 40.7(2)
C3 Fe1 C1 69.9(3)
O1 P1 N2 116.2(3)
O1 P1 N1 117.8(3)
N2 P1 N1 94.7(3)
O1 P1 C2 107.0(3)
N2 P1 C2 109.7(3)
N1 P1 C2 110.9(3)
P1 O1 Sn1 112.6(3)
C17 N1 C11 117.3(5)
C17 N1 P1 118.3(5)
C11 N1 P1 106.5(4)
C12 N2 C18 118.2(5)
C12 N2 P1 111.3(4)
C18 N2 P1 121.0(5)
C5 C1 C2 104.2(6)
C5 C1 Fe1 68.6(4)
C2 C1 Fe1 67.3(4)
C5 C1 Sn1 130.2(5)
C2 C1 Sn1 125.6(5)
Fe1 C1 Sn1 126.2(3)
C3 C2 C1 110.1(6)
C3 C2 P1 129.5(6)
C1 C2 P1 119.8(5)
C3 C2 Fe1 70.8(4)
C1 C2 Fe1 71.1(4)
P1 C2 Fe1 132.1(3)
C4 C3 C2 106.3(7)
C4 C3 Fe1 68.9(4)
C2 C3 Fe1 68.2(4)
C4 C3 H3A 126.8
C2 C3 H3A 126.8
Fe1 C3 H3A 127.6
C5 C4 C3 109.4(7)
C5 C4 Fe1 70.4(4)
C3 C4 Fe1 70.7(4)
C5 C4 H4A 125.3
C3 C4 H4A 125.3
Fe1 C4 H4A 125.2
C4 C5 C1 110.0(7)
C4 C5 Fe1 69.3(4)
C1 C5 Fe1 70.7(3)
C4 C5 H5A 125.0
C1 C5 H5A 125.0
Fe1 C5 H5A 126.6
C7 C6 C10 108.0
C7 C6 Fe1 69.70(17)
C10 C6 Fe1 69.85(18)
C7 C6 H6 126.0
C10 C6 H6 126.0
Fe1 C6 H6 126.0
C6 C7 C8 108.0
C6 C7 Fe1 69.93(18)
C8 C7 Fe1 69.74(18)
C6 C7 H7 126.0
C8 C7 H7 126.0
Fe1 C7 H7 125.9
C9 C8 C7 108.0
C9 C8 Fe1 69.88(18)
C7 C8 Fe1 69.84(18)
C9 C8 H8 126.0
C7 C8 H8 126.0
Fe1 C8 H8 125.9
C8 C9 C10 108.0
C8 C9 Fe1 69.71(17)
C10 C9 Fe1 69.92(18)
C8 C9 H9 126.0
C10 C9 H9 126.0
Fe1 C9 H9 125.9
C9 C10 C6 108.0
C9 C10 Fe1 69.72(18)
C6 C10 Fe1 69.81(18)
C9 C10 H10 126.0
C6 C10 H10 126.0
Fe1 C10 H10 126.0
N1 C11 C12 104.3(5)
N1 C11 C16 116.5(6)
C12 C11 C16 112.4(5)
N1 C11 H11A 107.8
C12 C11 H11A 107.8
C16 C11 H11A 107.8
N2 C12 C13 118.4(6)
N2 C12 C11 102.8(5)
C13 C12 C11 110.9(6)
N2 C12 H12A 108.1
C13 C12 H12A 108.1
C11 C12 H12A 108.1
C12 C13 C14 110.0(6)
C12 C13 H13A 109.7
C14 C13 H13A 109.7
C12 C13 H13B 109.7
C14 C13 H13B 109.7
H13A C13 H13B 108.2
C15 C14 C13 110.8(6)
C15 C14 H14A 109.5
C13 C14 H14A 109.5
C15 C14 H14B 109.5
C13 C14 H14B 109.5
H14A C14 H14B 108.1
C16 C15 C14 111.3(6)
C16 C15 H15A 109.4
C14 C15 H15A 109.4
C16 C15 H15B 109.4
C14 C15 H15B 109.4
H15A C15 H15B 108.0
C11 C16 C15 108.4(6)
C11 C16 H16A 110.0
C15 C16 H16A 110.0
C11 C16 H16B 110.0
C15 C16 H16B 110.0
H16A C16 H16B 108.4
N1 C17 H17A 109.5
N1 C17 H17B 109.5
H17A C17 H17B 109.5
N1 C17 H17C 109.5
H17A C17 H17C 109.5
H17B C17 H17C 109.5
N2 C18 H18A 109.5
N2 C18 H18B 109.5
H18A C18 H18B 109.5
N2 C18 H18C 109.5
H18A C18 H18C 109.5
H18B C18 H18C 109.5
C22 C21 C26 120.0
C22 C21 Sn1 117.1(2)
C26 C21 Sn1 122.6(2)
C23 C22 C21 120.0
C23 C22 H22A 120.0
C21 C22 H22A 120.0
C22 C23 C24 120.0
C22 C23 H23A 120.0
C24 C23 H23A 120.0
C25 C24 C23 120.0
C25 C24 H24A 120.0
C23 C24 H24A 120.0
C24 C25 C26 120.0
C24 C25 H25A 120.0
C26 C25 H25A 120.0
C25 C26 C21 120.0
C25 C26 H26A 120.0
C21 C26 H26A 120.0
C32 C31 C36 120.0
C32 C31 Sn1 118.6(3)
C36 C31 Sn1 120.9(3)
C31 C32 C33 120.0
C31 C32 H32A 120.0
C33 C32 H32A 120.0
C32 C33 C34 120.0
C32 C33 H33A 120.0
C34 C33 H33A 120.0
C35 C34 C33 120.0
C35 C34 H34A 120.0
C33 C34 H34A 120.0
C34 C35 C36 120.0
C34 C35 H35A 120.0
C36 C35 H35A 120.0
C35 C36 C31 120.0
C35 C36 H36A 120.0
C31 C36 H36A 120.0
C42 C41 C46 120.0
C42 C41 Sn1 118.3(2)
C46 C41 Sn1 121.7(2)
C41 C42 C43 120.0
C41 C42 H42A 120.0
C43 C42 H42A 120.0
C44 C43 C42 120.0
C44 C43 H43A 120.0
C42 C43 H43A 120.0
C45 C44 C43 120.0
C45 C44 H44A 120.0
C43 C44 H44A 120.0
C44 C45 C46 120.0
C44 C45 H45A 120.0
C46 C45 H45A 120.0
C45 C46 C41 120.0
C45 C46 H46A 120.0
C41 C46 H46A 120.0

loop_
_geom_bond_atom_site_label_1
_geom_bond_atom_site_label_2
_geom_bond_distance
Sn1 C1 2.105(7)
Sn1 C21 2.142(3)
Sn1 C41 2.161(3)
Sn1 C31 2.196(3)
Sn1 O1 2.757(5)
Fe1 C2 2.020(6)
Fe1 C4 2.030(7)
Fe1 C8 2.038(5)
Fe1 C7 2.039(5)
Fe1 C9 2.040(5)
Fe1 C6 2.042(5)
Fe1 C10 2.042(5)
Fe1 C5 2.043(6)
Fe1 C3 2.053(8)
Fe1 C1 2.071(6)
P1 O1 1.458(5)
P1 N2 1.651(5)
P1 N1 1.681(6)
P1 C2 1.784(7)
N1 C17 1.456(7)
N1 C11 1.476(8)
N2 C12 1.435(8)
N2 C18 1.453(7)
C1 C5 1.432(8)
C1 C2 1.456(9)
C2 C3 1.427(10)
C3 C4 1.411(10)
C3 H3A 0.9300
C4 C5 1.405(10)
C4 H4A 0.9300
C5 H5A 0.9300
C6 C7 1.408(3)
C6 C10 1.408(3)
C6 H6 0.9300
C7 C8 1.408(3)
C7 H7 0.9300
C8 C9 1.408(3)
C8 H8 0.9300
C9 C10 1.408(3)
C9 H9 0.9300
C10 H10 0.9300
C11 C12 1.503(8)
C11 C16 1.507(9)
C11 H11A 0.9800
C12 C13 1.493(9)
C12 H12A 0.9800
C13 C14 1.534(10)
C13 H13A 0.9700
C13 H13B 0.9700
C14 C15 1.534(9)
C14 H14A 0.9700
C14 H14B 0.9700
C15 C16 1.507(9)
C15 H15A 0.9700
C15 H15B 0.9700
C16 H16A 0.9700
C16 H16B 0.9700
C17 H17A 0.9600
C17 H17B 0.9600
C17 H17C 0.9600
C18 H18A 0.9600
C18 H18B 0.9600
C18 H18C 0.9600
C21 C22 1.3900
C21 C26 1.3900
C22 C23 1.3900
C22 H22A 0.9300
C23 C24 1.3900
C23 H23A 0.9300
C24 C25 1.3900
C24 H24A 0.9300
C25 C26 1.3900
C25 H25A 0.9300
C26 H26A 0.9300
C31 C32 1.3900
C31 C36 1.3900
C32 C33 1.3900
C32 H32A 0.9300
C33 C34 1.3900
C33 H33A 0.9300
C34 C35 1.3900
C34 H34A 0.9300
C35 C36 1.3900
C35 H35A 0.9300
C36 H36A 0.9300
C41 C42 1.3900
C41 C46 1.3900
C42 C43 1.3900
C42 H42A 0.9300
C43 C44 1.3900
C43 H43A 0.9300
C44 C45 1.3900
C44 H44A 0.9300
C45 C46 1.3900
C45 H45A 0.9300
C46 H46A 0.9300

loop_
_geom_torsion_atom_site_label_1
_geom_torsion_atom_site_label_2
_geom_torsion_atom_site_label_3
_geom_torsion_atom_site_label_4
_geom_torsion
N2 P1 O1 Sn1 -111.8(3)
N1 P1 O1 Sn1 136.9(3)
C2 P1 O1 Sn1 11.2(3)
C1 Sn1 O1 P1 -6.8(3)
C21 Sn1 O1 P1 106.3(3)
C41 Sn1 O1 P1 -131.3(3)
C31 Sn1 O1 P1 -38(2)
O1 P1 N1 C17 -29.3(6)
N2 P1 N1 C17 -152.3(5)
C2 P1 N1 C17 94.4(5)
O1 P1 N1 C11 105.3(5)
N2 P1 N1 C11 -17.8(5)
C2 P1 N1 C11 -131.0(4)
O1 P1 N2 C12 -134.9(5)
N1 P1 N2 C12 -10.7(5)
C2 P1 N2 C12 103.5(5)
O1 P1 N2 C18 79.4(6)
N1 P1 N2 C18 -156.4(6)
C2 P1 N2 C18 -42.2(7)
C2 Fe1 C1 C5 -116.7(6)
C4 Fe1 C1 C5 -36.3(4)
C8 Fe1 C1 C5 -179.6(4)
C7 Fe1 C1 C5 143.1(4)
C9 Fe1 C1 C5 23(3)
C6 Fe1 C1 C5 99.3(4)
C10 Fe1 C1 C5 60.2(5)
C3 Fe1 C1 C5 -79.6(4)
C4 Fe1 C1 C2 80.4(4)
C8 Fe1 C1 C2 -62.9(5)
C7 Fe1 C1 C2 -100.1(4)
C9 Fe1 C1 C2 140(3)
C6 Fe1 C1 C2 -143.9(4)
C10 Fe1 C1 C2 177.0(4)
C5 Fe1 C1 C2 116.7(5)
C3 Fe1 C1 C2 37.1(4)
C2 Fe1 C1 Sn1 118.4(5)
C4 Fe1 C1 Sn1 -161.2(5)
C8 Fe1 C1 Sn1 55.5(6)
C7 Fe1 C1 Sn1 18.3(5)
C9 Fe1 C1 Sn1 -102(3)
C6 Fe1 C1 Sn1 -25.5(5)
C10 Fe1 C1 Sn1 -64.6(5)
C5 Fe1 C1 Sn1 -124.9(6)
C3 Fe1 C1 Sn1 155.5(5)
C21 Sn1 C1 C5 108.1(5)
C41 Sn1 C1 C5 -114.6(5)
C31 Sn1 C1 C5 -1.8(6)
O1 Sn1 C1 C5 -179.6(6)
C21 Sn1 C1 C2 -74.2(5)
C41 Sn1 C1 C2 63.1(5)
C31 Sn1 C1 C2 176.0(5)
O1 Sn1 C1 C2 -1.8(5)
C21 Sn1 C1 Fe1 -160.4(3)
C41 Sn1 C1 Fe1 -23.2(5)
C31 Sn1 C1 Fe1 89.7(4)
O1 Sn1 C1 Fe1 -88.1(4)
C5 C1 C2 C3 -1.2(7)
Fe1 C1 C2 C3 -60.2(5)
Sn1 C1 C2 C3 -179.4(5)
C5 C1 C2 P1 -172.6(4)
Fe1 C1 C2 P1 128.4(4)
Sn1 C1 C2 P1 9.2(7)
C5 C1 C2 Fe1 59.1(4)
Sn1 C1 C2 Fe1 -119.2(4)
O1 P1 C2 C3 176.6(6)
N2 P1 C2 C3 -56.4(7)
N1 P1 C2 C3 46.9(7)
O1 P1 C2 C1 -13.9(5)
N2 P1 C2 C1 113.1(5)
N1 P1 C2 C1 -143.6(5)
O1 P1 C2 Fe1 76.9(5)
N2 P1 C2 Fe1 -156.2(5)
N1 P1 C2 Fe1 -52.8(6)
C4 Fe1 C2 C3 37.8(5)
C8 Fe1 C2 C3 -95.0(5)
C7 Fe1 C2 C3 -139.8(5)
C9 Fe1 C2 C3 -54.7(6)
C6 Fe1 C2 C3 179.7(5)
C10 Fe1 C2 C3 79(5)
C5 Fe1 C2 C3 81.4(5)
C1 Fe1 C2 C3 120.3(6)
C4 Fe1 C2 C1 -82.5(4)
C8 Fe1 C2 C1 144.7(4)
C7 Fe1 C2 C1 99.9(4)
C9 Fe1 C2 C1 -175.0(4)
C6 Fe1 C2 C1 59.4(5)
C10 Fe1 C2 C1 -41(5)
C5 Fe1 C2 C1 -38.9(4)
C3 Fe1 C2 C1 -120.3(6)
C4 Fe1 C2 P1 164.1(6)
C8 Fe1 C2 P1 31.3(6)
C7 Fe1 C2 P1 -13.5(6)
C9 Fe1 C2 P1 71.6(6)
C6 Fe1 C2 P1 -54.0(7)
C10 Fe1 C2 P1 -155(4)
C5 Fe1 C2 P1 -152.3(6)
C3 Fe1 C2 P1 126.3(8)
C1 Fe1 C2 P1 -113.4(6)
C1 C2 C3 C4 1.8(8)
P1 C2 C3 C4 172.1(5)
Fe1 C2 C3 C4 -58.6(5)
C1 C2 C3 Fe1 60.4(4)
P1 C2 C3 Fe1 -129.3(6)
C2 Fe1 C3 C4 118.6(7)
C8 Fe1 C3 C4 -137.6(5)
C7 Fe1 C3 C4 -174.5(4)
C9 Fe1 C3 C4 -94.0(5)
C6 Fe1 C3 C4 -53(13)
C10 Fe1 C3 C4 -56.7(7)
C5 Fe1 C3 C4 37.2(4)
C1 Fe1 C3 C4 80.9(5)
C4 Fe1 C3 C2 -118.6(7)
C8 Fe1 C3 C2 103.8(4)
C7 Fe1 C3 C2 66.9(6)
C9 Fe1 C3 C2 147.4(4)
C6 Fe1 C3 C2 -172(12)
C10 Fe1 C3 C2 -175.3(4)
C5 Fe1 C3 C2 -81.4(5)
C1 Fe1 C3 C2 -37.7(4)
C2 C3 C4 C5 -1.8(8)
Fe1 C3 C4 C5 -59.9(5)
C2 C3 C4 Fe1 58.2(5)
C2 Fe1 C4 C5 81.6(5)
C8 Fe1 C4 C5 -174.2(4)
C7 Fe1 C4 C5 -135(5)
C9 Fe1 C4 C5 -139.0(4)
C6 Fe1 C4 C5 -61.8(6)
C10 Fe1 C4 C5 -96.2(5)
C3 Fe1 C4 C5 119.9(7)
C1 Fe1 C4 C5 36.6(4)
C2 Fe1 C4 C3 -38.3(5)
C8 Fe1 C4 C3 65.9(6)
C7 Fe1 C4 C3 105(5)
C9 Fe1 C4 C3 101.1(5)
C6 Fe1 C4 C3 178.3(4)
C10 Fe1 C4 C3 143.9(5)
C5 Fe1 C4 C3 -119.9(7)
C1 Fe1 C4 C3 -83.3(5)
C3 C4 C5 C1 1.1(8)
Fe1 C4 C5 C1 -59.1(4)
C3 C4 C5 Fe1 60.1(5)
C2 C1 C5 C4 0.1(7)
Fe1 C1 C5 C4 58.2(4)
Sn1 C1 C5 C4 178.2(4)
C2 C1 C5 Fe1 -58.2(4)
Sn1 C1 C5 Fe1 119.9(5)
C2 Fe1 C5 C4 -81.6(5)
C8 Fe1 C5 C4 56(3)
C7 Fe1 C5 C4 175.9(4)
C9 Fe1 C5 C4 61.3(6)
C6 Fe1 C5 C4 141.3(4)
C10 Fe1 C5 C4 98.3(5)
C3 Fe1 C5 C4 -37.3(4)
C1 Fe1 C5 C4 -121.3(6)
C2 Fe1 C5 C1 39.8(4)
C4 Fe1 C5 C1 121.3(6)
C8 Fe1 C5 C1 177(3)
C7 Fe1 C5 C1 -62.8(6)
C9 Fe1 C5 C1 -177.3(4)
C6 Fe1 C5 C1 -97.4(4)
C10 Fe1 C5 C1 -140.4(4)
C3 Fe1 C5 C1 84.1(4)
C2 Fe1 C6 C7 65.7(4)
C4 Fe1 C6 C7 -174.6(4)
C8 Fe1 C6 C7 -37.71(8)
C9 Fe1 C6 C7 -81.49(12)
C10 Fe1 C6 C7 -119.12(11)
C5 Fe1 C6 C7 147.5(3)
C3 Fe1 C6 C7 -123(13)
C1 Fe1 C6 C7 103.6(3)
C2 Fe1 C6 C10 -175.1(4)
C4 Fe1 C6 C10 -55.5(4)
C8 Fe1 C6 C10 81.41(13)
C7 Fe1 C6 C10 119.12(11)
C9 Fe1 C6 C10 37.63(8)
C5 Fe1 C6 C10 -93.4(3)
C3 Fe1 C6 C10 -3(13)
C1 Fe1 C6 C10 -137.3(3)
C10 C6 C7 C8 0.0
Fe1 C6 C7 C8 59.58(19)
C10 C6 C7 Fe1 -59.58(19)
C2 Fe1 C7 C6 -140.2(3)
C4 Fe1 C7 C6 78(5)
C8 Fe1 C7 C6 119.05(11)
C9 Fe1 C7 C6 81.34(12)
C10 Fe1 C7 C6 37.62(8)
C5 Fe1 C7 C6 -54.5(4)
C3 Fe1 C7 C6 178.2(5)
C1 Fe1 C7 C6 -94.1(3)
C2 Fe1 C7 C8 100.7(3)
C4 Fe1 C7 C8 -41(5)
C9 Fe1 C7 C8 -37.71(8)
C6 Fe1 C7 C8 -119.05(11)
C10 Fe1 C7 C8 -81.43(13)
C5 Fe1 C7 C8 -173.5(4)
C3 Fe1 C7 C8 59.1(4)
C1 Fe1 C7 C8 146.8(3)
C6 C7 C8 C9 0.0
Fe1 C7 C8 C9 59.70(18)
C6 C7 C8 Fe1 -59.70(18)
C2 Fe1 C8 C9 142.0(3)
C4 Fe1 C8 C9 57.5(4)
C7 Fe1 C8 C9 -119.02(11)
C6 Fe1 C8 C9 -81.34(12)
C10 Fe1 C8 C9 -37.65(8)
C5 Fe1 C8 C9 6(3)
C3 Fe1 C8 C9 97.2(3)
C1 Fe1 C8 C9 -177.1(4)
C2 Fe1 C8 C7 -99.0(3)
C4 Fe1 C8 C7 176.5(4)
C9 Fe1 C8 C7 119.02(11)
C6 Fe1 C8 C7 37.67(8)
C10 Fe1 C8 C7 81.36(13)
C5 Fe1 C8 C7 125(3)
C3 Fe1 C8 C7 -143.8(3)
C1 Fe1 C8 C7 -58.1(4)
C7 C8 C9 C10 0.0
Fe1 C8 C9 C10 59.67(19)
C7 C8 C9 Fe1 -59.67(19)
C2 Fe1 C9 C8 -64.5(4)
C4 Fe1 C9 C8 -142.5(3)
C7 Fe1 C9 C8 37.72(8)
C6 Fe1 C9 C8 81.46(12)
C10 Fe1 C9 C8 119.07(11)
C5 Fe1 C9 C8 -179.3(4)
C3 Fe1 C9 C8 -99.5(3)
C1 Fe1 C9 C8 160(3)
C2 Fe1 C9 C10 176.4(4)
C4 Fe1 C9 C10 98.4(3)
C8 Fe1 C9 C10 -119.07(11)
C7 Fe1 C9 C10 -81.35(13)
C6 Fe1 C9 C10 -37.61(8)
C5 Fe1 C9 C10 61.6(4)
C3 Fe1 C9 C10 141.4(3)
C1 Fe1 C9 C10 40(3)
C8 C9 C10 C6 0.0
Fe1 C9 C10 C6 59.54(18)
C8 C9 C10 Fe1 -59.54(18)
C7 C6 C10 C9 0.0
Fe1 C6 C10 C9 -59.48(17)
C7 C6 C10 Fe1 59.48(17)
C2 Fe1 C10 C9 -137(5)
C4 Fe1 C10 C9 -96.0(3)
C8 Fe1 C10 C9 37.70(8)
C7 Fe1 C10 C9 81.49(12)
C6 Fe1 C10 C9 119.14(10)
C5 Fe1 C10 C9 -138.8(3)
C3 Fe1 C10 C9 -61.0(4)
C1 Fe1 C10 C9 -175.5(3)
C2 Fe1 C10 C6 104(5)
C4 Fe1 C10 C6 144.8(3)
C8 Fe1 C10 C6 -81.44(12)
C7 Fe1 C10 C6 -37.65(8)
C9 Fe1 C10 C6 -119.14(10)
C5 Fe1 C10 C6 102.1(3)
C3 Fe1 C10 C6 179.9(4)
C1 Fe1 C10 C6 65.4(3)
C17 N1 C11 C12 174.8(6)
P1 N1 C11 C12 39.7(6)
C17 N1 C11 C16 -60.8(8)
P1 N1 C11 C16 164.1(5)
C18 N2 C12 C13 -56.1(9)
P1 N2 C12 C13 157.2(5)
C18 N2 C12 C11 -178.6(6)
P1 N2 C12 C11 34.6(6)
N1 C11 C12 N2 -46.2(7)
C16 C11 C12 N2 -173.3(6)
N1 C11 C12 C13 -173.7(6)
C16 C11 C12 C13 59.2(8)
N2 C12 C13 C14 -174.5(6)
C11 C12 C13 C14 -56.1(8)
C12 C13 C14 C15 55.2(8)
C13 C14 C15 C16 -56.6(9)
N1 C11 C16 C15 -178.7(6)
C12 C11 C16 C15 -58.5(8)
C14 C15 C16 C11 56.9(8)
C1 Sn1 C21 C22 -51.4(3)
C41 Sn1 C21 C22 171.5(2)
C31 Sn1 C21 C22 57.7(3)
O1 Sn1 C21 C22 -119.8(3)
C1 Sn1 C21 C26 122.7(3)
C41 Sn1 C21 C26 -14.4(3)
C31 Sn1 C21 C26 -128.2(3)
O1 Sn1 C21 C26 54.3(3)
C26 C21 C22 C23 0.0
Sn1 C21 C22 C23 174.3(3)
C21 C22 C23 C24 0.0
C22 C23 C24 C25 0.0
C23 C24 C25 C26 0.0
C24 C25 C26 C21 0.0
C22 C21 C26 C25 0.0
Sn1 C21 C26 C25 -173.9(4)
C1 Sn1 C31 C32 137.1(2)
C21 Sn1 C31 C32 24.0(3)
C41 Sn1 C31 C32 -99.9(2)
O1 Sn1 C31 C32 168(2)
C1 Sn1 C31 C36 -50.9(3)
C21 Sn1 C31 C36 -164.1(2)
C41 Sn1 C31 C36 72.1(3)
O1 Sn1 C31 C36 -20(2)
C36 C31 C32 C33 0.0
Sn1 C31 C32 C33 172.0(3)
C31 C32 C33 C34 0.0
C32 C33 C34 C35 0.0
C33 C34 C35 C36 0.0
C34 C35 C36 C31 0.0
C32 C31 C36 C35 0.0
Sn1 C31 C36 C35 -171.9(3)
C1 Sn1 C41 C42 82.6(3)
C21 Sn1 C41 C42 -144.2(2)
C31 Sn1 C41 C42 -30.0(3)
O1 Sn1 C41 C42 145.7(3)
C1 Sn1 C41 C46 -94.8(3)
C21 Sn1 C41 C46 38.4(3)
C31 Sn1 C41 C46 152.5(3)
O1 Sn1 C41 C46 -31.7(2)
C46 C41 C42 C43 0.0
Sn1 C41 C42 C43 -177.5(3)
C41 C42 C43 C44 0.0
C42 C43 C44 C45 0.0
C43 C44 C45 C46 0.0
C44 C45 C46 C41 0.0
C42 C41 C46 C45 0.0
Sn1 C41 C46 C45 177.4(3)
